data_4317516
loop_
_publ_author_name
'Deborah Freedman'
'Thomas J. Emge'
'John G. Brennan'

_publ_section_title
;
 Chalcogen-Rich Lanthanide Clusters: Compounds with Te2-, (TeTe)2-, TePh,
 TeTePh, (TeTeTe(Ph)TeTe)5-, and [(TeTe)4TePh]9- Ligands; Single Source
 Precursors to Solid-State Lanthanide Tellurides
;
_journal_name_full 'Inorganic Chemistry'
_journal_page_first 492
_journal_page_last 500
_journal_paper_doi 10.1021/ic010981w
_journal_volume 41
_journal_year 2002
_chemical_formula_sum 'C62 H60 N10 Te11.57 Tm4'
_chemical_formula_weight 3097.25
_space_group_IT_number 5
_symmetry_cell_setting monoclinic
_symmetry_space_group_name_Hall 'C 2y'
_symmetry_space_group_name_H-M 'C 1 2 1'
_atom_sites_solution_hydrogens geom
_atom_sites_solution_primary direct
_atom_sites_solution_secondary difmap
_audit_creation_method SHELXL-97
_cell_angle_alpha 90.00(6)
_cell_angle_beta 113.38(4)
_cell_angle_gamma 90.00(4)
_cell_formula_units_Z 4
_cell_length_a 23.407(7)
_cell_length_b 23.20(2)
_cell_length_c 17.507(9)
_cell_measurement_reflns_used 25
_cell_measurement_temperature 153(5)
_cell_measurement_theta_max 16.3
_cell_measurement_theta_min 13.0
_cell_volume 8726(10)
_computing_cell_refinement CAD4
_computing_data_collection CAD4
_computing_data_reduction 'local program'
_computing_molecular_graphics 'XPMA/ZORTEP (Zsolnai, 1997)'
_computing_structure_refinement 'SHELXL-97 (Sheldrick, 1997)'
_computing_structure_solution 'SHELXS-97 (Sheldrick, 1990)'
_diffrn_ambient_temperature 153(5)
_diffrn_measured_fraction_theta_full 0.991
_diffrn_measured_fraction_theta_max 0.991
_diffrn_measurement_device_type 'Nonius CAD4 diffractometer'
_diffrn_measurement_method '\w-\q scans'
_diffrn_radiation_monochromator graphite
_diffrn_radiation_source 'fine-focus sealed tube'
_diffrn_radiation_type MoK\a
_diffrn_radiation_wavelength 0.71073
_diffrn_reflns_av_R_equivalents 0.0441
_diffrn_reflns_av_sigmaI/netI 0.0758
_diffrn_reflns_limit_h_max 26
_diffrn_reflns_limit_h_min 0
_diffrn_reflns_limit_k_max 25
_diffrn_reflns_limit_k_min 0
_diffrn_reflns_limit_l_max 17
_diffrn_reflns_limit_l_min -19
_diffrn_reflns_number 6751
_diffrn_reflns_theta_full 23.45
_diffrn_reflns_theta_max 23.45
_diffrn_reflns_theta_min 2.17
_diffrn_standards_decay_% 3
_diffrn_standards_interval_time 60
_diffrn_standards_number 3
_exptl_absorpt_coefficient_mu 7.855
_exptl_absorpt_correction_T_max 0.761
_exptl_absorpt_correction_T_min 0.606
_exptl_absorpt_correction_type numerical
_exptl_absorpt_process_details SHELX-76
_exptl_crystal_colour red
_exptl_crystal_density_diffrn 2.357
_exptl_crystal_density_method 'not measured'
_exptl_crystal_description plate
_exptl_crystal_F_000 5519
_exptl_crystal_size_max 0.20
_exptl_crystal_size_mid 0.20
_exptl_crystal_size_min 0.10
_refine_diff_density_max 4.418
_refine_diff_density_min -3.191
_refine_diff_density_rms 0.380
_refine_ls_abs_structure_details 'Flack H D (1983), Acta Cryst. A39, 876-881'
_refine_ls_abs_structure_Flack 0.07(6)
_refine_ls_extinction_method none
_refine_ls_goodness_of_fit_ref 1.014
_refine_ls_hydrogen_treatment mixed
_refine_ls_matrix_type full
_refine_ls_number_parameters 598
_refine_ls_number_reflns 6556
_refine_ls_number_restraints 821
_refine_ls_restrained_S_all 0.960
_refine_ls_R_factor_all 0.1569
_refine_ls_R_factor_gt 0.0877
_refine_ls_shift/su_max 0.001
_refine_ls_shift/su_mean 0.000
_refine_ls_structure_factor_coef Fsqd
_refine_ls_weighting_details 'calc w=1/[\s^2^(Fo^2^)+(0.1500P)^2^+250.0000P] where P=(Fo^2^+2Fc^2^)/3'
_refine_ls_weighting_scheme calc
_refine_ls_wR_factor_gt 0.2149
_refine_ls_wR_factor_ref 0.2403
_reflns_number_gt 4109
_reflns_number_total 6556
_reflns_threshold_expression >2sigma(I)
_cod_data_source_file ic010981w_3.cif
_cod_data_source_block tm4s2
_cod_original_cell_volume 8728(9)
_cod_database_code 4317516

loop_
_symmetry_equiv_pos_as_xyz
'x, y, z'
'-x, y, -z'
'x+1/2, y+1/2, z'
'-x+1/2, y+1/2, -z'

loop_
_atom_site_label
_atom_site_type_symbol
_atom_site_fract_x
_atom_site_fract_y
_atom_site_fract_z
_atom_site_U_iso_or_equiv
_atom_site_adp_type
_atom_site_occupancy
_atom_site_symmetry_multiplicity
_atom_site_calc_flag
_atom_site_refinement_flags
_atom_site_disorder_assembly
_atom_site_disorder_group
Tm1 Tm -0.30993(7) 0.2150(3) -0.28251(12) 0.0661(6) Uani 1 1 d D . .
Tm2 Tm -0.18766(17) 0.3369(2) -0.2841(3) 0.0549(11) Uani 1 1 d . . .
Tm3 Tm -0.06816(6) 0.2154(3) -0.29465(9) 0.0442(4) Uani 1 1 d . . .
Tm4 Tm -0.18718(14) 0.0928(2) -0.2839(3) 0.0576(11) Uani 1 1 d . . .
Te1 Te -0.16436(9) 0.2163(3) -0.21375(13) 0.0441(5) Uani 1 1 d . A .
Te2 Te -0.3090(3) 0.0875(4) -0.2555(5) 0.083(2) Uani 1 1 d . A .
Te3 Te -0.3126(3) 0.1276(3) -0.4117(5) 0.076(2) Uani 1 1 d . A .
Te4 Te -0.3108(3) 0.3460(4) -0.2612(5) 0.082(2) Uani 1 1 d . A .
Te5 Te -0.3130(3) 0.3059(4) -0.4114(5) 0.076(2) Uani 1 1 d . A .
Te6 Te -0.0542(2) 0.3473(3) -0.2717(4) 0.0592(16) Uani 1 1 d . A .
Te7 Te -0.1458(3) 0.3027(3) -0.4205(4) 0.0617(17) Uani 1 1 d . A .
Te8 Te -0.0530(3) 0.0860(3) -0.2693(5) 0.0640(17) Uani 1 1 d . A .
Te9 Te -0.1460(3) 0.1306(3) -0.4203(4) 0.0599(17) Uani 1 1 d . A .
N1 N -0.4267(11) 0.216(2) -0.350(2) 0.095(9) Uani 1 1 d GU A .
C1 C -0.4614(19) 0.2592(19) -0.403(2) 0.112(13) Uani 1 1 d GU . .
H1 H -0.4410 0.2902 -0.4173 0.135 Uiso 1 1 calc R A .
C2 C -0.5261(19) 0.257(2) -0.435(3) 0.122(13) Uani 1 1 d GU A .
H2 H -0.5498 0.2866 -0.4717 0.146 Uiso 1 1 calc R . .
C3 C -0.5559(11) 0.212(2) -0.415(3) 0.110(12) Uani 1 1 d GU . .
H3 H -0.6001 0.2102 -0.4367 0.132 Uiso 1 1 calc R A .
C4 C -0.5212(18) 0.169(2) -0.361(3) 0.103(12) Uani 1 1 d GU A .
H4 H -0.5416 0.1375 -0.3471 0.124 Uiso 1 1 calc R . .
C5 C -0.4566(17) 0.1707(19) -0.329(2) 0.105(12) Uani 1 1 d GU . .
H5 H -0.4328 0.1412 -0.2926 0.126 Uiso 1 1 calc R A .
N2 N -0.147(3) 0.380(4) -0.136(4) 0.16(2) Uani 1 1 d GU A .
C6 C -0.134(3) 0.439(3) -0.126(4) 0.17(2) Uani 1 1 d GU . .
H6 H -0.1504 0.4636 -0.1727 0.205 Uiso 1 1 calc R A .
C7 C -0.098(3) 0.461(2) -0.048(6) 0.18(2) Uani 1 1 d GU A .
H7 H -0.0898 0.5010 -0.0412 0.214 Uiso 1 1 calc R . .
C8 C -0.075(3) 0.424(4) 0.020(4) 0.18(2) Uani 1 1 d GU . .
H8 H -0.0499 0.4394 0.0738 0.216 Uiso 1 1 calc R A .
C9 C -0.087(3) 0.365(4) 0.011(4) 0.18(2) Uani 1 1 d GU A .
H9 H -0.0707 0.3405 0.0572 0.217 Uiso 1 1 calc R . .
C10 C -0.123(3) 0.343(2) -0.068(5) 0.17(2) Uani 1 1 d GU . .
H10 H -0.1312 0.3031 -0.0743 0.208 Uiso 1 1 calc R A .
N3 N -0.201(2) 0.4400(15) -0.330(3) 0.088(12) Uani 1 1 d GU A .
C11 C -0.190(2) 0.457(2) -0.399(3) 0.102(13) Uani 1 1 d GU . .
H11 H -0.1742 0.4300 -0.4265 0.122 Uiso 1 1 calc R A .
C12 C -0.203(2) 0.513(2) -0.428(3) 0.103(13) Uani 1 1 d GU A .
H12 H -0.1957 0.5246 -0.4758 0.124 Uiso 1 1 calc R . .
C13 C -0.226(2) 0.5524(16) -0.388(3) 0.110(14) Uani 1 1 d GU . .
H13 H -0.2351 0.5909 -0.4083 0.132 Uiso 1 1 calc R A .
C14 C -0.237(2) 0.5356(18) -0.319(3) 0.108(13) Uani 1 1 d GU A .
H14 H -0.2529 0.5625 -0.2914 0.129 Uiso 1 1 calc R . .
C15 C -0.224(2) 0.479(2) -0.289(3) 0.095(12) Uani 1 1 d GU . .
H15 H -0.2314 0.4679 -0.2420 0.113 Uiso 1 1 calc R A .
N4 N 0.0077(10) 0.2128(17) -0.3602(16) 0.060(7) Uani 1 1 d GU A .
C16 C 0.0138(12) 0.2628(14) -0.4000(18) 0.066(9) Uani 1 1 d GU . .
H16 H -0.0139 0.2942 -0.4066 0.079 Uiso 1 1 calc R A .
C17 C 0.0604(14) 0.2671(14) -0.4300(19) 0.071(9) Uani 1 1 d GU A .
H17 H 0.0645 0.3013 -0.4572 0.085 Uiso 1 1 calc R . .
C18 C 0.1009(12) 0.2212(18) -0.420(2) 0.070(8) Uani 1 1 d GU . .
H18 H 0.1327 0.2241 -0.4409 0.084 Uiso 1 1 calc R A .
C19 C 0.0948(13) 0.1712(15) -0.381(2) 0.078(10) Uani 1 1 d GU A .
H19 H 0.1225 0.1398 -0.3741 0.093 Uiso 1 1 calc R . .
C20 C 0.0482(14) 0.1669(14) -0.3506(18) 0.074(9) Uani 1 1 d GU . .
H20 H 0.0440 0.1327 -0.3234 0.089 Uiso 1 1 calc R A .
N5 N 0.0242(8) 0.2144(17) -0.1679(13) 0.058(7) Uani 1 1 d GU A .
C21 C 0.0208(9) 0.2381(14) -0.0968(15) 0.065(9) Uani 1 1 d GU . .
H21 H -0.0174 0.2536 -0.0990 0.078 Uiso 1 1 calc R A .
C22 C 0.0732(12) 0.2390(15) -0.0225(14) 0.067(9) Uani 1 1 d GU A .
H22 H 0.0709 0.2551 0.0260 0.080 Uiso 1 1 calc R . .
C23 C 0.1291(9) 0.2162(18) -0.0193(14) 0.075(8) Uani 1 1 d GU . .
H23 H 0.1650 0.2168 0.0315 0.089 Uiso 1 1 calc R A .
C24 C 0.1325(9) 0.1926(15) -0.0903(18) 0.066(9) Uani 1 1 d GU A .
H24 H 0.1707 0.1770 -0.0881 0.079 Uiso 1 1 calc R . .
C25 C 0.0801(10) 0.1917(15) -0.1646(15) 0.073(10) Uani 1 1 d GU . .
H25 H 0.0824 0.1755 -0.2131 0.088 Uiso 1 1 calc R A .
N6 N -0.2022(19) -0.0043(15) -0.339(3) 0.082(11) Uani 1 1 d GU A .
C26 C -0.2478(17) -0.0387(19) -0.330(3) 0.084(11) Uani 1 1 d GU . .
H26 H -0.2720 -0.0243 -0.3021 0.101 Uiso 1 1 calc R A .
C27 C -0.2579(18) -0.0943(18) -0.363(3) 0.101(12) Uani 1 1 d GU A .
H27 H -0.2890 -0.1178 -0.3566 0.121 Uiso 1 1 calc R . .
C28 C -0.222(2) -0.1154(16) -0.404(3) 0.108(13) Uani 1 1 d GU . .
H28 H -0.2293 -0.1534 -0.4263 0.130 Uiso 1 1 calc R A .
C29 C -0.1768(19) -0.081(2) -0.413(3) 0.093(12) Uani 1 1 d GU A .
H29 H -0.1526 -0.0954 -0.4414 0.112 Uiso 1 1 calc R . .
C30 C -0.1668(17) -0.0255(18) -0.381(3) 0.087(12) Uani 1 1 d GU . .
H30 H -0.1356 -0.0019 -0.3868 0.104 Uiso 1 1 calc R A .
N7 N -0.1440(12) 0.0537(12) -0.1449(14) 0.044(7) Uani 1 1 d GU A .
C31 C -0.1562(13) 0.0796(11) -0.0814(18) 0.054(8) Uani 1 1 d GU . .
H31 H -0.1823 0.1126 -0.0927 0.065 Uiso 1 1 calc R A .
C32 C -0.1303(16) 0.0572(15) -0.0012(15) 0.070(9) Uani 1 1 d GU A .
H32 H -0.1386 0.0748 0.0422 0.084 Uiso 1 1 calc R . .
C33 C -0.0921(16) 0.0089(16) 0.0154(16) 0.083(10) Uani 1 1 d GU . .
H33 H -0.0744 -0.0064 0.0702 0.100 Uiso 1 1 calc R A .
C34 C -0.0799(15) -0.0170(13) -0.048(2) 0.079(10) Uani 1 1 d GU A .
H34 H -0.0538 -0.0500 -0.0368 0.095 Uiso 1 1 calc R . .
C35 C -0.1058(15) 0.0055(13) -0.1283(19) 0.064(9) Uani 1 1 d GU . .
H35 H -0.0975 -0.0122 -0.1717 0.076 Uiso 1 1 calc R A .
Te10 Te -0.26124(10) 0.2166(4) -0.53513(15) 0.0565(6) Uani 1 1 d U . .
C36 C -0.2870(19) 0.223(2) -0.6690(19) 0.097(11) Uani 1 1 d GU A .
C37 C -0.3375(19) 0.257(2) -0.717(3) 0.121(12) Uani 1 1 d GU . .
H37 H -0.3594 0.2783 -0.6913 0.146 Uiso 1 1 calc R A .
C38 C -0.3559(18) 0.259(2) -0.803(3) 0.128(13) Uani 1 1 d GU A .
H38 H -0.3904 0.2820 -0.8357 0.154 Uiso 1 1 calc R . .
C39 C -0.324(2) 0.227(2) -0.8406(19) 0.131(13) Uani 1 1 d GU . .
H39 H -0.3364 0.2287 -0.8993 0.157 Uiso 1 1 calc R A .
C40 C -0.273(2) 0.193(2) -0.793(3) 0.119(13) Uani 1 1 d GU A .
H40 H -0.2515 0.1717 -0.8183 0.143 Uiso 1 1 calc R . .
C41 C -0.2550(17) 0.1911(19) -0.707(3) 0.106(12) Uani 1 1 d GU . .
H41 H -0.2205 0.1680 -0.6738 0.127 Uiso 1 1 calc R A .
Te1A Te -0.31043(16) 0.2228(2) -0.1073(2) 0.0595(10) Uiso 0.43 1 d PDU A 1
C111 C -0.3001(17) 0.3014(7) -0.0404(19) 0.093(19) Uiso 0.43 1 d PGDU A 1
C112 C -0.343(3) 0.316(2) -0.006(4) 0.087(18) Uiso 0.43 1 d PGDU A 1
H112 H -0.3762 0.2907 -0.0126 0.105 Uiso 0.43 1 calc PR A 1
C113 C -0.336(4) 0.367(2) 0.038(5) 0.10(2) Uiso 0.43 1 d PGDU A 1
H113 H -0.3649 0.3770 0.0610 0.116 Uiso 0.43 1 calc PR A 1
C114 C -0.287(4) 0.4040(17) 0.047(4) 0.096(18) Uiso 0.43 1 d PGDU A 1
H114 H -0.2821 0.4391 0.0769 0.115 Uiso 0.43 1 calc PR A 1
C115 C -0.244(4) 0.390(2) 0.013(5) 0.095(19) Uiso 0.43 1 d PGDU A 1
H115 H -0.2107 0.4148 0.0192 0.114 Uiso 0.43 1 calc PR A 1
C116 C -0.251(3) 0.3383(17) -0.031(5) 0.11(2) Uiso 0.43 1 d PGDU A 1
H116 H -0.2220 0.3284 -0.0544 0.127 Uiso 0.43 1 calc PR A 1
N22A N -0.122(3) 0.054(4) 0.241(5) 0.075(15) Uiso 0.43 1 d PGU B 1
C21A C -0.118(3) -0.003(4) 0.219(5) 0.077(15) Uiso 0.43 1 d PGU B 1
H21A H -0.0807 -0.0241 0.2466 0.093 Uiso 0.43 1 calc PR B 1
C22A C -0.169(4) -0.029(3) 0.156(6) 0.071(17) Uiso 0.43 1 d PGU B 1
H22A H -0.1659 -0.0675 0.1413 0.086 Uiso 0.43 1 calc PR B 1
C23A C -0.223(3) 0.002(4) 0.116(5) 0.075(16) Uiso 0.43 1 d PGU B 1
H23A H -0.2577 -0.0151 0.0734 0.090 Uiso 0.43 1 calc PR B 1
C24A C -0.227(3) 0.059(4) 0.138(6) 0.084(16) Uiso 0.43 1 d PGU B 1
H24A H -0.2642 0.0807 0.1109 0.101 Uiso 0.43 1 calc PR B 1
C25A C -0.176(4) 0.085(3) 0.201(6) 0.076(16) Uiso 0.43 1 d PGU B 1
H25A H -0.1790 0.1241 0.2163 0.091 Uiso 0.43 1 calc PR B 1
Te1B Te -0.3126(7) 0.1861(6) -0.1209(8) 0.0595(10) Uiso 0.23 1 d PDU A 2
Te12 Te -0.3131(8) 0.2933(7) -0.0475(11) 0.078(5) Uiso 0.23 1 d PDU A 2
C121 C -0.250(2) 0.325(3) 0.070(2) 0.08(2) Uiso 0.23 1 d PGDU A 2
C122 C -0.206(4) 0.289(4) 0.125(3) 0.08(2) Uiso 0.23 1 d PGDU A 2
H122 H -0.2046 0.2493 0.1114 0.091 Uiso 0.23 1 calc PR A 2
C123 C -0.165(5) 0.309(6) 0.202(4) 0.07(2) Uiso 0.23 1 d PGDU A 2
H123 H -0.1351 0.2844 0.2401 0.080 Uiso 0.23 1 calc PR A 2
C124 C -0.167(5) 0.367(6) 0.222(4) 0.068(18) Uiso 0.23 1 d PGDU A 2
H124 H -0.1392 0.3813 0.2746 0.081 Uiso 0.23 1 calc PR A 2
C125 C -0.211(6) 0.404(5) 0.167(6) 0.074(16) Uiso 0.23 1 d PGDU A 2
H125 H -0.2126 0.4431 0.1806 0.089 Uiso 0.23 1 calc PR A 2
C126 C -0.252(5) 0.383(3) 0.090(5) 0.087(18) Uiso 0.23 1 d PGDU A 2
H126 H -0.2821 0.4079 0.0519 0.104 Uiso 0.23 1 calc PR A 2
N22B N -0.150(7) 0.083(6) 0.265(9) 0.075(17) Uiso 0.23 1 d PGU C 2
C21B C -0.101(5) 0.050(7) 0.264(9) 0.075(17) Uiso 0.23 1 d PGU C 2
H21B H -0.0598 0.0576 0.3033 0.090 Uiso 0.23 1 calc PR C 2
C22B C -0.112(7) 0.006(7) 0.206(11) 0.074(16) Uiso 0.23 1 d PGU C 2
H22B H -0.0784 -0.0167 0.2059 0.089 Uiso 0.23 1 calc PR C 2
C23B C -0.172(8) -0.005(6) 0.149(10) 0.074(16) Uiso 0.23 1 d PGU C 2
H23B H -0.1798 -0.0350 0.1098 0.089 Uiso 0.23 1 calc PR C 2
C24B C -0.221(6) 0.028(7) 0.150(9) 0.078(16) Uiso 0.23 1 d PGU C 2
H24B H -0.2626 0.0209 0.1111 0.093 Uiso 0.23 1 calc PR C 2
C25B C -0.210(6) 0.072(6) 0.208(10) 0.078(19) Uiso 0.23 1 d PGU C 2
H25B H -0.2441 0.0951 0.2085 0.093 Uiso 0.23 1 calc PR C 2
Te1C Te -0.31043(16) 0.2228(2) -0.1073(2) 0.0595(10) Uiso 0.34 1 d PDU A 3
Te13 Te -0.3186(6) 0.1108(4) -0.0532(8) 0.087(4) Uiso 0.34 1 d PDU A 3
C131 C -0.2438(14) 0.0811(19) 0.0559(17) 0.09(2) Uiso 0.34 1 d PGDU A 3
C132 C -0.199(2) 0.120(3) 0.105(3) 0.08(2) Uiso 0.34 1 d PGDU A 3
H132 H -0.2014 0.1592 0.0902 0.102 Uiso 0.34 1 calc PR A 3
C133 C -0.150(3) 0.100(4) 0.176(4) 0.078(17) Uiso 0.34 1 d PGDU A 3
H133 H -0.1192 0.1266 0.2101 0.094 Uiso 0.34 1 calc PR A 3
C134 C -0.146(3) 0.042(4) 0.198(3) 0.074(14) Uiso 0.34 1 d PGDU A 3
H134 H -0.1128 0.0291 0.2470 0.089 Uiso 0.34 1 calc PR A 3
C135 C -0.191(4) 0.004(3) 0.149(5) 0.077(15) Uiso 0.34 1 d PGDU A 3
H135 H -0.1885 -0.0357 0.1639 0.092 Uiso 0.34 1 calc PR A 3
C136 C -0.240(3) 0.023(2) 0.078(4) 0.085(18) Uiso 0.34 1 d PGDU A 3
H136 H -0.2707 -0.0031 0.0441 0.102 Uiso 0.34 1 calc PR A 3
N22C N -0.151(4) 0.369(4) 0.219(5) 0.070(17) Uiso 0.34 1 d PGU D 3
C21C C -0.197(4) 0.331(3) 0.171(6) 0.059(18) Uiso 0.34 1 d PGU D 3
H21C H -0.1939 0.2911 0.1832 0.071 Uiso 0.34 1 calc PR D 3
C22C C -0.250(4) 0.352(4) 0.106(6) 0.079(17) Uiso 0.34 1 d PGU D 3
H22C H -0.2815 0.3268 0.0730 0.095 Uiso 0.34 1 calc PR D 3
C23C C -0.255(4) 0.411(5) 0.088(6) 0.084(17) Uiso 0.34 1 d PGU D 3
H23C H -0.2903 0.4255 0.0436 0.101 Uiso 0.34 1 calc PR D 3
C24C C -0.208(5) 0.448(3) 0.136(7) 0.07(2) Uiso 0.34 1 d PGU D 3
H24C H -0.2115 0.4886 0.1245 0.088 Uiso 0.34 1 calc PR D 3
C25C C -0.156(4) 0.427(4) 0.202(6) 0.066(18) Uiso 0.34 1 d PGU D 3
H25C H -0.1239 0.4529 0.2347 0.079 Uiso 0.34 1 calc PR D 3
N32 N -0.559(3) 0.391(4) -0.188(6) 0.12(3) Uiso 0.50 1 d PGU . .
C321 C -0.538(4) 0.402(4) -0.250(5) 0.12(3) Uiso 0.50 1 d PGU . .
H321 H -0.5653 0.4187 -0.3013 0.141 Uiso 0.50 1 calc PR . .
C322 C -0.478(5) 0.388(4) -0.238(5) 0.12(3) Uiso 0.50 1 d PGU . .
H322 H -0.4630 0.3950 -0.2806 0.145 Uiso 0.50 1 calc PR . .
C323 C -0.438(3) 0.363(4) -0.163(6) 0.11(3) Uiso 0.50 1 d PGU . .
H323 H -0.3964 0.3537 -0.1548 0.130 Uiso 0.50 1 calc PR . .
C324 C -0.459(4) 0.353(4) -0.101(5) 0.11(3) Uiso 0.50 1 d PGU . .
H324 H -0.4322 0.3360 -0.0497 0.127 Uiso 0.50 1 calc PR . .
C325 C -0.520(4) 0.367(4) -0.113(5) 0.10(2) Uiso 0.50 1 d PGU . .
H325 H -0.5345 0.3596 -0.0704 0.120 Uiso 0.50 1 calc PR . .
N33 N -0.558(3) 0.056(4) -0.218(5) 0.11(2) Uiso 0.50 1 d PGU . .
C331 C -0.507(4) 0.022(3) -0.210(5) 0.10(2) Uiso 0.50 1 d PGU . .
H331 H -0.5131 -0.0145 -0.2355 0.121 Uiso 0.50 1 calc PR . .
C332 C -0.447(3) 0.043(4) -0.165(6) 0.11(3) Uiso 0.50 1 d PGU . .
H332 H -0.4122 0.0194 -0.1592 0.134 Uiso 0.50 1 calc PR . .
C333 C -0.438(3) 0.096(4) -0.127(5) 0.10(3) Uiso 0.50 1 d PGU . .
H333 H -0.3973 0.1103 -0.0963 0.124 Uiso 0.50 1 calc PR . .
C334 C -0.489(5) 0.130(3) -0.135(6) 0.12(3) Uiso 0.50 1 d PGU . .
H334 H -0.4833 0.1672 -0.1096 0.143 Uiso 0.50 1 calc PR . .
C335 C -0.549(4) 0.110(4) -0.180(6) 0.12(3) Uiso 0.50 1 d PGU . .
H335 H -0.5842 0.1333 -0.1858 0.142 Uiso 0.50 1 calc PR . .
N42 N -0.460(7) 0.473(7) -0.533(9) 0.18(4) Uiso 0.50 1 d PGU . .
C421 C -0.443(6) 0.508(5) -0.463(10) 0.17(4) Uiso 0.50 1 d PGU . .
H421 H -0.4077 0.5319 -0.4483 0.201 Uiso 0.50 1 calc PR . .
C422 C -0.478(8) 0.507(5) -0.415(8) 0.17(4) Uiso 0.50 1 d PGU . .
H422 H -0.4665 0.5311 -0.3669 0.210 Uiso 0.50 1 calc PR . .
C423 C -0.530(7) 0.472(7) -0.437(9) 0.18(4) Uiso 0.50 1 d PGU . .
H423 H -0.5541 0.4716 -0.4036 0.212 Uiso 0.50 1 calc PR . .
C424 C -0.547(6) 0.437(5) -0.507(10) 0.17(4) Uiso 0.50 1 d PGU . .
H424 H -0.5829 0.4129 -0.5217 0.202 Uiso 0.50 1 calc PR . .
C425 C -0.512(7) 0.438(5) -0.555(7) 0.16(4) Uiso 0.50 1 d PGU . .
H425 H -0.5242 0.4137 -0.6031 0.196 Uiso 0.50 1 calc PR . .
N43 N -0.582(7) 0.033(5) -0.591(10) 0.23(9) Uiso 0.50 1 d PG . .
C431 C -0.528(5) 0.019(5) -0.523(9) 0.10(4) Uiso 0.50 1 d PG . .
H431 H -0.5042 0.0485 -0.4868 0.125 Uiso 0.50 1 calc PR . .
C432 C -0.510(7) -0.038(6) -0.508(11) 0.7(4) Uiso 0.50 1 d PG . .
H432 H -0.4734 -0.0480 -0.4610 0.864 Uiso 0.50 1 calc PR . .
C433 C -0.546(9) -0.081(4) -0.561(13) 0.22(11) Uiso 0.50 1 d PG . .
H433 H -0.5331 -0.1203 -0.5503 0.267 Uiso 0.50 1 calc PR . .
C434 C -0.599(9) -0.067(7) -0.629(11) 0.20(10) Uiso 0.50 1 d PG . .
H434 H -0.6237 -0.0961 -0.6653 0.244 Uiso 0.50 1 calc PR . .
C435 C -0.618(7) -0.009(8) -0.644(10) 0.9(8) Uiso 0.50 1 d PG . .
H435 H -0.6545 0.0003 -0.6911 1.130 Uiso 0.50 1 calc PR . .

loop_
_atom_site_aniso_label
_atom_site_aniso_U_11
_atom_site_aniso_U_22
_atom_site_aniso_U_33
_atom_site_aniso_U_23
_atom_site_aniso_U_13
_atom_site_aniso_U_12
Tm1 0.0315(8) 0.0939(15) 0.0716(13) 0.019(3) 0.0191(8) 0.008(3)
Tm2 0.069(2) 0.0353(15) 0.061(3) 0.0124(17) 0.026(2) 0.0130(16)
Tm3 0.0334(7) 0.0529(9) 0.0453(9) 0.010(2) 0.0144(6) 0.006(2)
Tm4 0.0292(15) 0.079(2) 0.072(3) 0.003(2) 0.0274(18) -0.0021(16)
Te1 0.0322(10) 0.0556(14) 0.0437(13) -0.010(3) 0.0142(9) -0.004(3)
Te2 0.071(4) 0.096(5) 0.105(6) -0.029(4) 0.061(4) -0.035(4)
Te3 0.049(3) 0.090(4) 0.077(6) -0.023(4) 0.014(4) -0.016(3)
Te4 0.051(3) 0.098(5) 0.100(6) -0.024(4) 0.033(3) 0.010(3)
Te5 0.034(3) 0.115(5) 0.074(6) 0.019(4) 0.015(3) 0.011(3)
Te6 0.044(3) 0.068(3) 0.073(5) -0.012(3) 0.031(3) -0.012(3)
Te7 0.051(3) 0.089(4) 0.058(4) 0.024(3) 0.036(3) 0.021(3)
Te8 0.057(3) 0.053(3) 0.084(5) 0.005(3) 0.030(3) 0.007(3)
Te9 0.064(4) 0.053(3) 0.057(5) -0.009(3) 0.019(3) -0.012(3)
N1 0.095(15) 0.105(17) 0.099(17) 0.013(17) 0.053(13) -0.005(16)
C1 0.096(17) 0.118(19) 0.12(2) 0.019(16) 0.040(16) -0.007(17)
C2 0.106(18) 0.13(2) 0.12(2) 0.024(17) 0.040(16) -0.001(17)
C3 0.087(16) 0.13(2) 0.13(2) 0.011(18) 0.050(15) 0.004(16)
C4 0.086(17) 0.115(19) 0.12(2) 0.018(16) 0.051(16) -0.010(16)
C5 0.087(17) 0.104(19) 0.12(2) 0.013(16) 0.032(16) -0.009(16)
N2 0.16(3) 0.15(3) 0.16(2) -0.015(17) 0.065(18) 0.006(19)
C6 0.18(3) 0.16(3) 0.17(3) -0.018(18) 0.055(19) 0.005(19)
C7 0.18(3) 0.16(3) 0.17(3) -0.013(17) 0.051(19) -0.001(19)
C8 0.19(3) 0.17(3) 0.17(3) -0.012(17) 0.055(19) 0.001(19)
C9 0.19(3) 0.17(3) 0.17(3) -0.008(18) 0.055(19) -0.009(19)
C10 0.19(3) 0.16(3) 0.16(3) -0.015(17) 0.061(19) 0.000(19)
N3 0.100(19) 0.078(18) 0.085(19) 0.016(15) 0.037(15) 0.007(15)
C11 0.11(2) 0.091(18) 0.093(19) 0.015(16) 0.034(16) -0.008(17)
C12 0.11(2) 0.085(19) 0.11(2) 0.019(15) 0.041(16) -0.008(17)
C13 0.12(2) 0.090(19) 0.11(2) 0.023(16) 0.038(16) 0.008(16)
C14 0.12(2) 0.084(18) 0.11(2) 0.013(16) 0.038(16) 0.013(16)
C15 0.11(2) 0.070(18) 0.101(19) 0.012(15) 0.037(15) 0.003(16)
N4 0.064(13) 0.074(15) 0.047(13) -0.002(16) 0.026(11) 0.006(14)
C16 0.075(16) 0.071(16) 0.049(16) 0.001(14) 0.023(13) 0.012(15)
C17 0.063(16) 0.078(16) 0.070(17) 0.009(15) 0.024(13) 0.004(14)
C18 0.063(14) 0.078(17) 0.074(16) 0.005(16) 0.032(13) 0.010(15)
C19 0.080(16) 0.073(16) 0.086(18) -0.002(15) 0.037(14) 0.020(15)
C20 0.074(16) 0.069(16) 0.082(18) 0.002(15) 0.033(14) 0.006(14)
N5 0.037(10) 0.070(14) 0.067(13) -0.007(16) 0.021(10) 0.009(16)
C21 0.056(14) 0.084(18) 0.053(15) -0.010(14) 0.021(12) -0.001(14)
C22 0.048(13) 0.092(19) 0.061(15) 0.006(14) 0.023(12) -0.023(13)
C23 0.038(12) 0.103(17) 0.063(14) 0.001(17) 0.000(12) -0.007(17)
C24 0.034(13) 0.091(18) 0.062(16) 0.010(14) 0.008(12) 0.003(13)
C25 0.052(14) 0.081(18) 0.075(16) -0.007(15) 0.013(13) 0.013(14)
N6 0.083(17) 0.090(18) 0.085(19) -0.009(15) 0.044(14) -0.015(14)
C26 0.082(17) 0.088(19) 0.087(19) -0.010(16) 0.039(15) -0.019(15)
C27 0.094(18) 0.097(19) 0.11(2) -0.006(17) 0.034(15) -0.020(16)
C28 0.098(19) 0.106(19) 0.11(2) -0.021(17) 0.034(15) -0.010(15)
C29 0.088(18) 0.089(19) 0.10(2) -0.019(16) 0.036(15) 0.001(16)
C30 0.087(18) 0.089(18) 0.09(2) -0.013(16) 0.041(15) 0.004(15)
N7 0.052(14) 0.048(14) 0.047(14) 0.009(12) 0.034(12) -0.002(11)
C31 0.060(15) 0.061(16) 0.044(15) -0.005(13) 0.022(13) -0.020(13)
C32 0.078(17) 0.080(17) 0.059(15) 0.007(15) 0.036(14) -0.004(14)
C33 0.088(18) 0.089(18) 0.071(16) 0.026(15) 0.031(14) 0.012(15)
C34 0.083(18) 0.070(17) 0.078(17) 0.023(14) 0.025(14) 0.014(14)
C35 0.056(16) 0.069(17) 0.063(15) 0.015(14) 0.021(14) 0.005(13)
Te10 0.0408(11) 0.0641(15) 0.0594(15) -0.002(4) 0.0144(10) -0.001(4)
C36 0.092(18) 0.10(2) 0.087(14) -0.003(17) 0.029(14) -0.012(17)
C37 0.124(19) 0.12(2) 0.101(16) 0.008(17) 0.023(15) -0.006(16)
C38 0.14(2) 0.13(2) 0.109(18) 0.014(17) 0.039(16) -0.007(16)
C39 0.14(2) 0.13(2) 0.117(18) 0.011(17) 0.048(15) -0.005(17)
C40 0.13(2) 0.12(2) 0.102(17) 0.008(17) 0.051(16) -0.016(16)
C41 0.111(19) 0.12(2) 0.090(16) -0.001(16) 0.047(15) -0.018(15)

loop_
_atom_type_symbol
_atom_type_description
_atom_type_scat_dispersion_real
_atom_type_scat_dispersion_imag
_atom_type_scat_source
C C 0.0033 0.0016 'International Tables Vol C Tables 4.2.6.8 and 6.1.1.4'
H H 0.0000 0.0000 'International Tables Vol C Tables 4.2.6.8 and 6.1.1.4'
N N 0.0061 0.0033 'International Tables Vol C Tables 4.2.6.8 and 6.1.1.4'
Te Te -0.5308 1.6751 'International Tables Vol C Tables 4.2.6.8 and 6.1.1.4'
Tm Tm -0.3139 5.2483 'International Tables Vol C Tables 4.2.6.8 and 6.1.1.4'

loop_
_geom_angle_atom_site_label_1
_geom_angle_atom_site_label_2
_geom_angle_atom_site_label_3
_geom_angle
_geom_angle_site_symmetry_1
_geom_angle_site_symmetry_3
_geom_angle_publ_flag
N1 Tm1 Te1B 91.1(9) . . ?
N1 Tm1 Te2 91.2(12) . . ?
Te1B Tm1 Te2 67.9(3) . . ?
N1 Tm1 Te3 87.7(10) . . ?
Te1B Tm1 Te3 124.5(4) . . ?
Te2 Tm1 Te3 56.8(2) . . ?
N1 Tm1 Te4 89.4(12) . . ?
Te1B Tm1 Te4 96.1(3) . . ?
Te2 Tm1 Te4 163.92(12) . . ?
Te3 Tm1 Te4 139.3(2) . . ?
N1 Tm1 Te5 86.9(10) . . ?
Te1B Tm1 Te5 149.7(4) . . ?
Te2 Tm1 Te5 142.4(2) . . ?
Te3 Tm1 Te5 85.59(11) . . ?
Te4 Tm1 Te5 53.7(2) . . ?
N1 Tm1 Te1A 91.9(8) . . ?
Te1B Tm1 Te1A 16.6(3) . . ?
Te2 Tm1 Te1A 84.4(2) . . ?
Te3 Tm1 Te1A 141.1(3) . . ?
Te4 Tm1 Te1A 79.5(2) . . ?
Te5 Tm1 Te1A 133.2(3) . . ?
N1 Tm1 Te1 175.0(8) . . ?
Te1B Tm1 Te1 93.9(3) . . ?
Te2 Tm1 Te1 90.6(2) . . ?
Te3 Tm1 Te1 89.43(17) . . ?
Te4 Tm1 Te1 90.1(2) . . ?
Te5 Tm1 Te1 88.86(17) . . ?
Te1A Tm1 Te1 92.88(10) . . ?
N3 Tm2 N2 84(2) . . ?
N3 Tm2 Te5 91.9(11) . . ?
N2 Tm2 Te5 135.1(13) . . ?
N3 Tm2 Te1 174.8(11) . . ?
N2 Tm2 Te1 90.8(19) . . ?
Te5 Tm2 Te1 92.63(19) . . ?
N3 Tm2 Te7 92.1(12) . . ?
N2 Tm2 Te7 141.8(13) . . ?
Te5 Tm2 Te7 83.0(2) . . ?
Te1 Tm2 Te7 90.94(16) . . ?
N3 Tm2 Te6 86.6(11) . . ?
N2 Tm2 Te6 86.3(13) . . ?
Te5 Tm2 Te6 138.3(2) . . ?
Te1 Tm2 Te6 91.73(15) . . ?
Te7 Tm2 Te6 55.52(19) . . ?
N3 Tm2 Te4 88.4(11) . . ?
N2 Tm2 Te4 80.7(13) . . ?
Te5 Tm2 Te4 54.4(2) . . ?
Te1 Tm2 Te4 92.14(18) . . ?
Te7 Tm2 Te4 137.4(2) . . ?
Te6 Tm2 Te4 166.4(2) . . ?
N5 Tm3 N4 83.1(8) . . ?
N5 Tm3 Te9 137.6(9) . . ?
N4 Tm3 Te9 89.0(8) . . ?
N5 Tm3 Te7 137.8(10) . . ?
N4 Tm3 Te7 90.7(8) . . ?
Te9 Tm3 Te7 83.66(10) . . ?
N5 Tm3 Te8 81.1(10) . . ?
N4 Tm3 Te8 88.9(9) . . ?
Te9 Tm3 Te8 57.0(2) . . ?
Te7 Tm3 Te8 140.7(2) . . ?
N5 Tm3 Te6 83.1(9) . . ?
N4 Tm3 Te6 91.5(9) . . ?
Te9 Tm3 Te6 138.9(2) . . ?
Te7 Tm3 Te6 55.3(2) . . ?
Te8 Tm3 Te6 164.04(9) . . ?
N5 Tm3 Te1 97.4(6) . . ?
N4 Tm3 Te1 178.9(9) . . ?
Te9 Tm3 Te1 89.99(16) . . ?
Te7 Tm3 Te1 89.57(15) . . ?
Te8 Tm3 Te1 90.24(19) . . ?
Te6 Tm3 Te1 89.55(18) . . ?
N7 Tm4 N6 89.4(13) . . ?
N7 Tm4 Te3 138.2(7) . . ?
N6 Tm4 Te3 90.5(10) . . ?
N7 Tm4 Te9 139.9(6) . . ?
N6 Tm4 Te9 89.7(10) . . ?
Te3 Tm4 Te9 81.9(2) . . ?
N7 Tm4 Te8 83.7(6) . . ?
N6 Tm4 Te8 88.1(9) . . ?
Te3 Tm4 Te8 138.1(3) . . ?
Te9 Tm4 Te8 56.22(19) . . ?
N7 Tm4 Te1 90.6(7) . . ?
N6 Tm4 Te1 178.4(9) . . ?
Te3 Tm4 Te1 90.59(18) . . ?
Te9 Tm4 Te1 89.20(16) . . ?
Te8 Tm4 Te1 90.29(15) . . ?
N7 Tm4 Te2 82.3(6) . . ?
N6 Tm4 Te2 91.8(9) . . ?
Te3 Tm4 Te2 55.9(2) . . ?
Te9 Tm4 Te2 137.8(2) . . ?
Te8 Tm4 Te2 166.0(3) . . ?
Te1 Tm4 Te2 89.87(17) . . ?
Tm2 Te1 Tm4 136.48(9) . . ?
Tm2 Te1 Tm3 82.33(15) . . ?
Tm4 Te1 Tm3 81.58(15) . . ?
Tm2 Te1 Tm1 81.91(17) . . ?
Tm4 Te1 Tm1 81.24(17) . . ?
Tm3 Te1 Tm1 134.53(9) . . ?
Te3 Te2 Tm1 62.1(2) . . ?
Te3 Te2 Tm4 60.69(19) . . ?
Tm1 Te2 Tm4 83.35(17) . . ?
Te2 Te3 Tm4 63.4(2) . . ?
Te2 Te3 Tm1 61.2(2) . . ?
Tm4 Te3 Tm1 84.2(2) . . ?
Te2 Te3 Te10 152.8(3) . . ?
Tm4 Te3 Te10 98.26(19) . . ?
Tm1 Te3 Te10 98.9(2) . . ?
Te5 Te4 Tm1 63.2(2) . . ?
Te5 Te4 Tm2 61.2(2) . . ?
Tm1 Te4 Tm2 82.20(17) . . ?
Te4 Te5 Tm2 64.4(2) . . ?
Te4 Te5 Tm1 63.0(2) . . ?
Tm2 Te5 Tm1 83.6(2) . . ?
Te4 Te5 Te10 153.6(3) . . ?
Tm2 Te5 Te10 97.17(17) . . ?
Tm1 Te5 Te10 97.7(2) . . ?
Te7 Te6 Tm2 61.71(17) . . ?
Te7 Te6 Tm3 61.04(18) . . ?
Tm2 Te6 Tm3 81.95(15) . . ?
Te6 Te7 Tm3 63.7(2) . . ?
Te6 Te7 Tm2 62.77(19) . . ?
Tm3 Te7 Tm2 83.67(18) . . ?
Te6 Te7 Te10 156.0(2) . . ?
Tm3 Te7 Te10 98.4(2) . . ?
Tm2 Te7 Te10 101.20(17) . . ?
Te9 Te8 Tm3 60.41(17) . . ?
Te9 Te8 Tm4 61.63(19) . . ?
Tm3 Te8 Tm4 83.09(16) . . ?
Te8 Te9 Tm3 62.56(19) . . ?
Te8 Te9 Tm4 62.16(19) . . ?
Tm3 Te9 Tm4 84.38(19) . . ?
Te8 Te9 Te10 155.9(3) . . ?
Tm3 Te9 Te10 99.4(2) . . ?
Tm4 Te9 Te10 102.40(19) . . ?
C1 N1 C5 120.0 . . ?
C1 N1 Tm1 124(2) . . ?
C5 N1 Tm1 116(2) . . ?
N1 C1 C2 120.0 . . ?
C3 C2 C1 120.0 . . ?
C4 C3 C2 120.0 . . ?
C3 C4 C5 120.0 . . ?
C4 C5 N1 120.0 . . ?
C6 N2 C10 120.0 . . ?
C6 N2 Tm2 119(4) . . ?
C10 N2 Tm2 119(5) . . ?
N2 C6 C7 120.0 . . ?
C8 C7 C6 120.0 . . ?
C9 C8 C7 120.0 . . ?
C8 C9 C10 120.0 . . ?
C9 C10 N2 120.0 . . ?
C11 N3 C15 120.0 . . ?
C11 N3 Tm2 120(2) . . ?
C15 N3 Tm2 119(2) . . ?
N3 C11 C12 120.0 . . ?
C13 C12 C11 120.0 . . ?
C14 C13 C12 120.0 . . ?
C13 C14 C15 120.0 . . ?
C14 C15 N3 120.0 . . ?
C16 N4 C20 120.0 . . ?
C16 N4 Tm3 116.6(18) . . ?
C20 N4 Tm3 123.0(18) . . ?
C17 C16 N4 120.0 . . ?
C16 C17 C18 120.0 . . ?
C19 C18 C17 120.0 . . ?
C18 C19 C20 120.0 . . ?
C19 C20 N4 120.0 . . ?
C21 N5 C25 120.0 . . ?
C21 N5 Tm3 118.2(12) . . ?
C25 N5 Tm3 121.8(12) . . ?
C22 C21 N5 120.0 . . ?
C21 C22 C23 120.0 . . ?
C24 C23 C22 120.0 . . ?
C23 C24 C25 120.0 . . ?
C24 C25 N5 120.0 . . ?
C26 N6 C30 120.0 . . ?
C26 N6 Tm4 119(2) . . ?
C30 N6 Tm4 121(2) . . ?
C27 C26 N6 120.0 . . ?
C28 C27 C26 120.0 . . ?
C27 C28 C29 120.0 . . ?
C30 C29 C28 120.0 . . ?
C29 C30 N6 120.0 . . ?
C31 N7 C35 120.0 . . ?
C31 N7 Tm4 120.6(14) . . ?
C35 N7 Tm4 119.4(14) . . ?
C32 C31 N7 120.0 . . ?
C33 C32 C31 120.0 . . ?
C32 C33 C34 120.0 . . ?
C33 C34 C35 120.0 . . ?
C34 C35 N7 120.0 . . ?
C36 Te10 Te9 120.2(13) . . ?
C36 Te10 Te7 114.9(12) . . ?
Te9 Te10 Te7 74.01(9) . . ?
C36 Te10 Te3 132.9(12) . . ?
Te9 Te10 Te3 70.7(2) . . ?
Te7 Te10 Te3 112.04(17) . . ?
C36 Te10 Te5 127.1(14) . . ?
Te9 Te10 Te5 111.98(17) . . ?
Te7 Te10 Te5 70.81(18) . . ?
Te3 Te10 Te5 71.64(10) . . ?
C37 C36 C41 120.0 . . ?
C37 C36 Te10 120(3) . . ?
C41 C36 Te10 120(3) . . ?
C36 C37 C38 120.0 . . ?
C39 C38 C37 120.0 . . ?
C38 C39 C40 120.0 . . ?
C41 C40 C39 120.0 . . ?
C40 C41 C36 120.0 . . ?
C111 Te1A Tm1 123.7(10) . . ?
C112 C111 C116 120.0 . . ?
C112 C111 Te1A 120.0(2) . . ?
C116 C111 Te1A 120.0(2) . . ?
C111 C112 C113 120.0 . . ?
C112 C113 C114 120.0 . . ?
C113 C114 C115 120.0 . . ?
C116 C115 C114 120.0 . . ?
C115 C116 C111 120.0 . . ?
C21A N22A C25A 120.0 . . ?
N22A C21A C22A 120.0 . . ?
C21A C22A C23A 120.0 . . ?
C24A C23A C22A 120.0 . . ?
C23A C24A C25A 120.0 . . ?
C24A C25A N22A 120.0 . . ?
Te12 Te1B Tm1 104.2(6) . . ?
C121 Te12 Te1B 128.5(18) . . ?
C122 C121 C126 120.0 . . ?
C122 C121 Te12 120.0(2) . . ?
C126 C121 Te12 120.0(2) . . ?
C121 C122 C123 120.0 . . ?
C122 C123 C124 120.0 . . ?
C123 C124 C125 120.0 . . ?
C126 C125 C124 120.0 . . ?
C125 C126 C121 120.0 . . ?
C21B N22B C25B 120.0 . . ?
N22B C21B C22B 120.00(7) . . ?
C21B C22B C23B 120.0 . . ?
C24B C23B C22B 120.0 . . ?
C25B C24B C23B 120.0 . . ?
C24B C25B N22B 120.0 . . ?
C132 C131 C136 120.0 . . ?
C132 C131 Te13 120.0(2) . . ?
C136 C131 Te13 120.0(2) . . ?
C131 C132 C133 120.0 . . ?
C132 C133 C134 120.0 . . ?
C135 C134 C133 120.0 . . ?
C136 C135 C134 120.0 . . ?
C135 C136 C131 120.0 . . ?
C21C N22C C25C 120.0 . . ?
C22C C21C N22C 120.0 . . ?
C21C C22C C23C 120.0 . . ?
C22C C23C C24C 120.0 . . ?
C25C C24C C23C 120.0 . . ?
C24C C25C N22C 120.0 . . ?
C321 N32 C325 120.0 . . ?
N32 C321 C322 120.0 . . ?
C323 C322 C321 120.0 . . ?
C324 C323 C322 120.0 . . ?
C323 C324 C325 120.0 . . ?
C324 C325 N32 120.0 . . ?
C331 N33 C335 120.0 . . ?
C332 C331 N33 120.0 . . ?
C331 C332 C333 120.0 . . ?
C334 C333 C332 120.0 . . ?
C335 C334 C333 120.0 . . ?
C334 C335 N33 120.0 . . ?
C421 N42 C425 120.0 . . ?
C422 C421 N42 120.0 . . ?
C422 C421 C425 56(6) . 2_454 ?
N42 C421 C425 72(7) . 2_454 ?
C421 C422 C423 120.0 . . ?
C424 C423 C422 120.0 . . ?
C425 C424 C423 120.0 . . ?
C424 C425 N42 120.00(7) . . ?
C424 C425 C421 57(9) . 2_454 ?
N42 C425 C421 86(6) . 2_454 ?
C431 N43 C435 120.00(8) . . ?
N43 C431 C432 120.00(8) . . ?
C431 C432 C433 120.0 . . ?
C434 C433 C432 120.00(11) . . ?
C433 C434 C435 120.00(8) . . ?
C434 C435 N43 120.0 . . ?

loop_
_geom_bond_atom_site_label_1
_geom_bond_atom_site_label_2
_geom_bond_distance
_geom_bond_site_symmetry_2
_geom_bond_publ_flag
Tm1 N1 2.51(2) . ?
Tm1 Te1B 2.932(13) . ?
Tm1 Te2 2.995(10) . ?
Tm1 Te3 3.020(9) . ?
Tm1 Te4 3.063(10) . ?
Tm1 Te5 3.068(9) . ?
Tm1 Te1A 3.077(4) . ?
Tm1 Te1 3.131(3) . ?
Tm2 N3 2.50(3) . ?
Tm2 N2 2.58(5) . ?
Tm2 Te5 2.983(8) . ?
Tm2 Te1 3.018(8) . ?
Tm2 Te7 3.024(7) . ?
Tm2 Te6 3.054(6) . ?
Tm2 Te4 3.070(6) . ?
Tm3 N5 2.407(17) . ?
Tm3 N4 2.468(18) . ?
Tm3 Te9 2.974(7) . ?
Tm3 Te7 3.015(7) . ?
Tm3 Te8 3.035(7) . ?
Tm3 Te6 3.088(7) . ?
Tm3 Te1 3.100(3) . ?
Tm4 N7 2.41(2) . ?
Tm4 N6 2.42(3) . ?
Tm4 Te3 3.010(8) . ?
Tm4 Te9 3.037(7) . ?
Tm4 Te8 3.052(6) . ?
Tm4 Te1 3.080(8) . ?
Tm4 Te2 3.086(6) . ?
Te2 Te3 2.859(11) . ?
Te3 Te10 3.526(9) . ?
Te4 Te5 2.770(11) . ?
Te5 Te10 3.541(9) . ?
Te6 Te7 2.831(10) . ?
Te7 Te10 3.321(8) . ?
Te8 Te9 2.869(10) . ?
Te9 Te10 3.315(8) . ?
N1 C1 1.3900 . ?
N1 C5 1.3900 . ?
C1 C2 1.3900 . ?
C2 C3 1.3900 . ?
C3 C4 1.3900 . ?
C4 C5 1.3900 . ?
N2 C6 1.3900 . ?
N2 C10 1.3900 . ?
C6 C7 1.3900 . ?
C7 C8 1.3900 . ?
C8 C9 1.3900 . ?
C9 C10 1.3900 . ?
N3 C11 1.3900 . ?
N3 C15 1.3900 . ?
C11 C12 1.3900 . ?
C12 C13 1.3900 . ?
C13 C14 1.3900 . ?
C14 C15 1.3900 . ?
N4 C16 1.3900 . ?
N4 C20 1.3900 . ?
C16 C17 1.3900 . ?
C17 C18 1.3900 . ?
C18 C19 1.3900 . ?
C19 C20 1.3900 . ?
N5 C21 1.3900 . ?
N5 C25 1.3900 . ?
C21 C22 1.3900 . ?
C22 C23 1.3900 . ?
C23 C24 1.3900 . ?
C24 C25 1.3900 . ?
N6 C26 1.3900 . ?
N6 C30 1.3900 . ?
C26 C27 1.3900 . ?
C27 C28 1.3900 . ?
C28 C29 1.3900 . ?
C29 C30 1.3900 . ?
N7 C31 1.3900 . ?
N7 C35 1.3900 . ?
C31 C32 1.3900 . ?
C32 C33 1.3900 . ?
C33 C34 1.3900 . ?
C34 C35 1.3900 . ?
Te10 C36 2.18(3) . ?
C36 C37 1.3900 . ?
C36 C41 1.3900 . ?
C37 C38 1.3900 . ?
C38 C39 1.3900 . ?
C39 C40 1.3900 . ?
C40 C41 1.3900 . ?
Te1A C111 2.129(3) . ?
C111 C112 1.3900 . ?
C111 C116 1.3900 . ?
C112 C113 1.3900 . ?
C113 C114 1.3900 . ?
C114 C115 1.3900 . ?
C115 C116 1.3900 . ?
N22A C21A 1.3900 . ?
N22A C25A 1.3900 . ?
C21A C22A 1.3900 . ?
C22A C23A 1.3900 . ?
C23A C24A 1.3900 . ?
C24A C25A 1.3900 . ?
Te1B Te12 2.801(10) . ?
Te12 C121 2.130(3) . ?
C121 C122 1.3900 . ?
C121 C126 1.3900 . ?
C122 C123 1.3900 . ?
C123 C124 1.3900 . ?
C124 C125 1.3900 . ?
C125 C126 1.3900 . ?
N22B C21B 1.3900 . ?
N22B C25B 1.3900 . ?
C21B C22B 1.3900 . ?
C22B C23B 1.3900 . ?
C23B C24B 1.3900 . ?
C24B C25B 1.3900 . ?
Te13 C131 2.129(3) . ?
C131 C132 1.3900 . ?
C131 C136 1.3900 . ?
C132 C133 1.3900 . ?
C133 C134 1.3900 . ?
C134 C135 1.3900 . ?
C135 C136 1.3900 . ?
N22C C21C 1.3900 . ?
N22C C25C 1.3900 . ?
C21C C22C 1.3900 . ?
C22C C23C 1.3900 . ?
C23C C24C 1.3900 . ?
C24C C25C 1.3900 . ?
N32 C321 1.3900 . ?
N32 C325 1.3900 . ?
C321 C322 1.3900 . ?
C322 C323 1.3900 . ?
C323 C324 1.3900 . ?
C324 C325 1.3900 . ?
N33 C331 1.3900 . ?
N33 C335 1.3900 . ?
C331 C332 1.3900 . ?
C332 C333 1.3900 . ?
C333 C334 1.3900 . ?
C334 C335 1.3900 . ?
N42 C421 1.3900 . ?
N42 C425 1.3900 . ?
C421 C422 1.3900 . ?
C421 C425 2.02(17) 2_454 ?
C422 C423 1.3900 . ?
C423 C424 1.3900 . ?
C424 C425 1.3900 . ?
C425 C421 2.0(2) 2_454 ?
N43 C431 1.3900 . ?
N43 C435 1.3900 . ?
C431 C432 1.3900 . ?
C432 C433 1.3900(16) . ?
C433 C434 1.3900 . ?
C434 C435 1.3900 . ?

loop_
_geom_torsion_atom_site_label_1
_geom_torsion_atom_site_label_2
_geom_torsion_atom_site_label_3
_geom_torsion_atom_site_label_4
_geom_torsion
_geom_torsion_site_symmetry_1
_geom_torsion_site_symmetry_2
_geom_torsion_site_symmetry_3
_geom_torsion_site_symmetry_4
_geom_torsion_publ_flag
N3 Tm2 Te1 Tm4 -168(12) . . . . ?
N2 Tm2 Te1 Tm4 176.2(13) . . . . ?
Te5 Tm2 Te1 Tm4 40.98(19) . . . . ?
Te7 Tm2 Te1 Tm4 -42.02(18) . . . . ?
Te6 Tm2 Te1 Tm4 -97.55(19) . . . . ?
Te4 Tm2 Te1 Tm4 95.5(2) . . . . ?
N3 Tm2 Te1 Tm3 -99(12) . . . . ?
N2 Tm2 Te1 Tm3 -114.7(13) . . . . ?
Te5 Tm2 Te1 Tm3 110.11(18) . . . . ?
Te7 Tm2 Te1 Tm3 27.10(15) . . . . ?
Te6 Tm2 Te1 Tm3 -28.43(16) . . . . ?
Te4 Tm2 Te1 Tm3 164.59(18) . . . . ?
N3 Tm2 Te1 Tm1 124(12) . . . . ?
N2 Tm2 Te1 Tm1 108.1(13) . . . . ?
Te5 Tm2 Te1 Tm1 -27.10(17) . . . . ?
Te7 Tm2 Te1 Tm1 -110.11(17) . . . . ?
Te6 Tm2 Te1 Tm1 -165.64(17) . . . . ?
Te4 Tm2 Te1 Tm1 27.39(18) . . . . ?
N7 Tm4 Te1 Tm2 -178.6(6) . . . . ?
N6 Tm4 Te1 Tm2 90(38) . . . . ?
Te3 Tm4 Te1 Tm2 -40.38(19) . . . . ?
Te9 Tm4 Te1 Tm2 41.47(17) . . . . ?
Te8 Tm4 Te1 Tm2 97.7(2) . . . . ?
Te2 Tm4 Te1 Tm2 -96.3(2) . . . . ?
N7 Tm4 Te1 Tm3 112.0(6) . . . . ?
N6 Tm4 Te1 Tm3 21(38) . . . . ?
Te3 Tm4 Te1 Tm3 -109.78(18) . . . . ?
Te9 Tm4 Te1 Tm3 -27.93(14) . . . . ?
Te8 Tm4 Te1 Tm3 28.28(17) . . . . ?
Te2 Tm4 Te1 Tm3 -165.70(19) . . . . ?
N7 Tm4 Te1 Tm1 -110.3(6) . . . . ?
N6 Tm4 Te1 Tm1 158(38) . . . . ?
Te3 Tm4 Te1 Tm1 27.96(17) . . . . ?
Te9 Tm4 Te1 Tm1 109.81(16) . . . . ?
Te8 Tm4 Te1 Tm1 166.02(18) . . . . ?
Te2 Tm4 Te1 Tm1 -27.96(18) . . . . ?
N5 Tm3 Te1 Tm2 111.0(10) . . . . ?
N4 Tm3 Te1 Tm2 -133(37) . . . . ?
Te9 Tm3 Te1 Tm2 -110.85(17) . . . . ?
Te7 Tm3 Te1 Tm2 -27.19(18) . . . . ?
Te8 Tm3 Te1 Tm2 -167.88(17) . . . . ?
Te6 Tm3 Te1 Tm2 28.08(17) . . . . ?
N5 Tm3 Te1 Tm4 -109.6(10) . . . . ?
N4 Tm3 Te1 Tm4 6(37) . . . . ?
Te9 Tm3 Te1 Tm4 28.58(17) . . . . ?
Te7 Tm3 Te1 Tm4 112.24(18) . . . . ?
Te8 Tm3 Te1 Tm4 -28.45(17) . . . . ?
Te6 Tm3 Te1 Tm4 167.51(16) . . . . ?
N5 Tm3 Te1 Tm1 -178.3(10) . . . . ?
N4 Tm3 Te1 Tm1 -62(37) . . . . ?
Te9 Tm3 Te1 Tm1 -40.2(4) . . . . ?
Te7 Tm3 Te1 Tm1 43.4(4) . . . . ?
Te8 Tm3 Te1 Tm1 -97.2(4) . . . . ?
Te6 Tm3 Te1 Tm1 98.7(4) . . . . ?
N1 Tm1 Te1 Tm2 57(14) . . . . ?
Te1B Tm1 Te1 Tm2 -123.5(3) . . . . ?
Te2 Tm1 Te1 Tm2 168.62(18) . . . . ?
Te3 Tm1 Te1 Tm2 111.9(2) . . . . ?
Te4 Tm1 Te1 Tm2 -27.44(19) . . . . ?
Te5 Tm1 Te1 Tm2 26.3(2) . . . . ?
Te1A Tm1 Te1 Tm2 -106.9(2) . . . . ?
N1 Tm1 Te1 Tm4 -83(14) . . . . ?
Te1B Tm1 Te1 Tm4 96.7(3) . . . . ?
Te2 Tm1 Te1 Tm4 28.89(17) . . . . ?
Te3 Tm1 Te1 Tm4 -27.9(2) . . . . ?
Te4 Tm1 Te1 Tm4 -167.17(19) . . . . ?
Te5 Tm1 Te1 Tm4 -113.5(2) . . . . ?
Te1A Tm1 Te1 Tm4 113.34(19) . . . . ?
N1 Tm1 Te1 Tm3 -14(14) . . . . ?
Te1B Tm1 Te1 Tm3 165.7(4) . . . . ?
Te2 Tm1 Te1 Tm3 97.8(4) . . . . ?
Te3 Tm1 Te1 Tm3 41.1(4) . . . . ?
Te4 Tm1 Te1 Tm3 -98.2(4) . . . . ?
Te5 Tm1 Te1 Tm3 -44.5(4) . . . . ?
Te1A Tm1 Te1 Tm3 -177.7(3) . . . . ?
N1 Tm1 Te2 Te3 86.4(8) . . . . ?
Te1B Tm1 Te2 Te3 177.1(4) . . . . ?
Te4 Tm1 Te2 Te3 178.5(4) . . . . ?
Te5 Tm1 Te2 Te3 0.0(4) . . . . ?
Te1A Tm1 Te2 Te3 178.23(18) . . . . ?
Te1 Tm1 Te2 Te3 -88.93(18) . . . . ?
N1 Tm1 Te2 Tm4 146.7(8) . . . . ?
Te1B Tm1 Te2 Tm4 -122.6(4) . . . . ?
Te3 Tm1 Te2 Tm4 60.26(19) . . . . ?
Te4 Tm1 Te2 Tm4 -121.2(3) . . . . ?
Te5 Tm1 Te2 Tm4 60.2(3) . . . . ?
Te1A Tm1 Te2 Tm4 -121.51(18) . . . . ?
Te1 Tm1 Te2 Tm4 -28.67(16) . . . . ?
N7 Tm4 Te2 Te3 -178.6(7) . . . . ?
N6 Tm4 Te2 Te3 -89.4(11) . . . . ?
Te9 Tm4 Te2 Te3 2.1(3) . . . . ?
Te8 Tm4 Te2 Te3 -178.5(9) . . . . ?
Te1 Tm4 Te2 Te3 90.8(2) . . . . ?
N7 Tm4 Te2 Tm1 119.8(7) . . . . ?
N6 Tm4 Te2 Tm1 -151.0(11) . . . . ?
Te3 Tm4 Te2 Tm1 -61.6(2) . . . . ?
Te9 Tm4 Te2 Tm1 -59.5(3) . . . . ?
Te8 Tm4 Te2 Tm1 119.9(9) . . . . ?
Te1 Tm4 Te2 Tm1 29.19(17) . . . . ?
Tm1 Te2 Te3 Tm4 98.48(18) . . . . ?
Tm4 Te2 Te3 Tm1 -98.48(18) . . . . ?
Tm1 Te2 Te3 Te10 47.0(6) . . . . ?
Tm4 Te2 Te3 Te10 -51.5(6) . . . . ?
N7 Tm4 Te3 Te2 2.1(11) . . . . ?
N6 Tm4 Te3 Te2 91.8(10) . . . . ?
Te9 Tm4 Te3 Te2 -178.6(2) . . . . ?
Te8 Tm4 Te3 Te2 179.5(3) . . . . ?
Te1 Tm4 Te3 Te2 -89.4(2) . . . . ?
N7 Tm4 Te3 Tm1 62.7(11) . . . . ?
N6 Tm4 Te3 Tm1 152.4(10) . . . . ?
Te9 Tm4 Te3 Tm1 -118.0(2) . . . . ?
Te8 Tm4 Te3 Tm1 -120.0(3) . . . . ?
Te1 Tm4 Te3 Tm1 -28.87(17) . . . . ?
Te2 Tm4 Te3 Tm1 60.6(2) . . . . ?
N7 Tm4 Te3 Te10 160.9(11) . . . . ?
N6 Tm4 Te3 Te10 -109.4(10) . . . . ?
Te9 Tm4 Te3 Te10 -19.7(2) . . . . ?
Te8 Tm4 Te3 Te10 -21.7(4) . . . . ?
Te1 Tm4 Te3 Te10 69.4(2) . . . . ?
Te2 Tm4 Te3 Te10 158.8(3) . . . . ?
N1 Tm1 Te3 Te2 -93.0(10) . . . . ?
Te1B Tm1 Te3 Te2 -3.2(4) . . . . ?
Te4 Tm1 Te3 Te2 -179.38(15) . . . . ?
Te5 Tm1 Te3 Te2 180.0(2) . . . . ?
Te1A Tm1 Te3 Te2 -2.8(3) . . . . ?
Te1 Tm1 Te3 Te2 91.1(2) . . . . ?
N1 Tm1 Te3 Tm4 -155.7(10) . . . . ?
Te1B Tm1 Te3 Tm4 -66.0(4) . . . . ?
Te2 Tm1 Te3 Tm4 -62.7(2) . . . . ?
Te4 Tm1 Te3 Tm4 117.9(3) . . . . ?
Te5 Tm1 Te3 Tm4 117.3(2) . . . . ?
Te1A Tm1 Te3 Tm4 -65.5(3) . . . . ?
Te1 Tm1 Te3 Tm4 28.4(2) . . . . ?
N1 Tm1 Te3 Te10 106.8(10) . . . . ?
Te1B Tm1 Te3 Te10 -163.4(4) . . . . ?
Te2 Tm1 Te3 Te10 -160.2(3) . . . . ?
Te4 Tm1 Te3 Te10 20.4(3) . . . . ?
Te5 Tm1 Te3 Te10 19.78(10) . . . . ?
Te1A Tm1 Te3 Te10 -163.01(14) . . . . ?
Te1 Tm1 Te3 Te10 -69.1(2) . . . . ?
N1 Tm1 Te4 Te5 -86.6(8) . . . . ?
Te1B Tm1 Te4 Te5 -177.6(3) . . . . ?
Te2 Tm1 Te4 Te5 -178.9(4) . . . . ?
Te3 Tm1 Te4 Te5 -0.8(4) . . . . ?
Te1A Tm1 Te4 Te5 -178.60(18) . . . . ?
Te1 Tm1 Te4 Te5 88.49(17) . . . . ?
N1 Tm1 Te4 Tm2 -148.1(8) . . . . ?
Te1B Tm1 Te4 Tm2 120.8(3) . . . . ?
Te2 Tm1 Te4 Tm2 119.5(4) . . . . ?
Te3 Tm1 Te4 Tm2 -62.4(3) . . . . ?
Te5 Tm1 Te4 Tm2 -61.6(2) . . . . ?
Te1A Tm1 Te4 Tm2 119.82(18) . . . . ?
Te1 Tm1 Te4 Tm2 26.91(17) . . . . ?
N3 Tm2 Te4 Te5 93.4(11) . . . . ?
N2 Tm2 Te4 Te5 178(2) . . . . ?
Te1 Tm2 Te4 Te5 -91.7(2) . . . . ?
Te7 Tm2 Te4 Te5 2.0(4) . . . . ?
Te6 Tm2 Te4 Te5 161.8(10) . . . . ?
N3 Tm2 Te4 Tm1 157.1(11) . . . . ?
N2 Tm2 Te4 Tm1 -118(2) . . . . ?
Te5 Tm2 Te4 Tm1 63.7(2) . . . . ?
Te1 Tm2 Te4 Tm1 -28.03(18) . . . . ?
Te7 Tm2 Te4 Tm1 65.7(3) . . . . ?
Te6 Tm2 Te4 Tm1 -134.5(9) . . . . ?
Tm1 Te4 Te5 Tm2 -95.97(18) . . . . ?
Tm2 Te4 Te5 Tm1 95.97(18) . . . . ?
Tm1 Te4 Te5 Te10 -46.8(6) . . . . ?
Tm2 Te4 Te5 Te10 49.2(6) . . . . ?
N3 Tm2 Te5 Te4 -86.7(12) . . . . ?
N2 Tm2 Te5 Te4 -3(3) . . . . ?
Te1 Tm2 Te5 Te4 90.8(2) . . . . ?
Te7 Tm2 Te5 Te4 -178.6(2) . . . . ?
Te6 Tm2 Te5 Te4 -173.7(3) . . . . ?
N3 Tm2 Te5 Tm1 -149.9(12) . . . . ?
N2 Tm2 Te5 Tm1 -66(3) . . . . ?
Te1 Tm2 Te5 Tm1 27.60(18) . . . . ?
Te7 Tm2 Te5 Tm1 118.2(2) . . . . ?
Te6 Tm2 Te5 Tm1 123.2(3) . . . . ?
Te4 Tm2 Te5 Tm1 -63.2(2) . . . . ?
N3 Tm2 Te5 Te10 113.1(12) . . . . ?
N2 Tm2 Te5 Te10 -163(3) . . . . ?
Te1 Tm2 Te5 Te10 -69.4(2) . . . . ?
Te7 Tm2 Te5 Te10 21.2(2) . . . . ?
Te6 Tm2 Te5 Te10 26.2(4) . . . . ?
Te4 Tm2 Te5 Te10 -160.1(3) . . . . ?
N1 Tm1 Te5 Te4 91.6(11) . . . . ?
Te1B Tm1 Te5 Te4 4.7(7) . . . . ?
Te2 Tm1 Te5 Te4 179.50(16) . . . . ?
Te3 Tm1 Te5 Te4 179.5(2) . . . . ?
Te1A Tm1 Te5 Te4 1.9(2) . . . . ?
Te1 Tm1 Te5 Te4 -91.0(2) . . . . ?
N1 Tm1 Te5 Tm2 156.1(11) . . . . ?
Te1B Tm1 Te5 Tm2 69.2(6) . . . . ?
Te2 Tm1 Te5 Tm2 -116.0(3) . . . . ?
Te3 Tm1 Te5 Tm2 -116.0(2) . . . . ?
Te4 Tm1 Te5 Tm2 64.5(2) . . . . ?
Te1A Tm1 Te5 Tm2 66.4(2) . . . . ?
Te1 Tm1 Te5 Tm2 -26.50(19) . . . . ?
N1 Tm1 Te5 Te10 -107.5(11) . . . . ?
Te1B Tm1 Te5 Te10 165.6(6) . . . . ?
Te2 Tm1 Te5 Te10 -19.6(3) . . . . ?
Te3 Tm1 Te5 Te10 -19.62(10) . . . . ?
Te4 Tm1 Te5 Te10 160.9(2) . . . . ?
Te1A Tm1 Te5 Te10 162.78(12) . . . . ?
Te1 Tm1 Te5 Te10 69.90(19) . . . . ?
N3 Tm2 Te6 Te7 -94.9(11) . . . . ?
N2 Tm2 Te6 Te7 -179.4(19) . . . . ?
Te5 Tm2 Te6 Te7 -6.0(4) . . . . ?
Te1 Tm2 Te6 Te7 89.9(2) . . . . ?
Te4 Tm2 Te6 Te7 -163.5(10) . . . . ?
N3 Tm2 Te6 Tm3 -156.3(11) . . . . ?
N2 Tm2 Te6 Tm3 119.2(19) . . . . ?
Te5 Tm2 Te6 Tm3 -67.3(3) . . . . ?
Te1 Tm2 Te6 Tm3 28.58(16) . . . . ?
Te7 Tm2 Te6 Tm3 -61.37(18) . . . . ?
Te4 Tm2 Te6 Tm3 135.1(10) . . . . ?
N5 Tm3 Te6 Te7 172.7(6) . . . . ?
N4 Tm3 Te6 Te7 89.9(6) . . . . ?
Te9 Tm3 Te6 Te7 -0.3(3) . . . . ?
Te8 Tm3 Te6 Te7 -179.1(3) . . . . ?
Te1 Tm3 Te6 Te7 -89.79(14) . . . . ?
N5 Tm3 Te6 Tm2 -125.2(6) . . . . ?
N4 Tm3 Te6 Tm2 151.9(6) . . . . ?
Te9 Tm3 Te6 Tm2 61.7(3) . . . . ?
Te7 Tm3 Te6 Tm2 62.04(17) . . . . ?
Te8 Tm3 Te6 Tm2 -117.0(3) . . . . ?
Te1 Tm3 Te6 Tm2 -27.75(15) . . . . ?
Tm2 Te6 Te7 Tm3 -96.66(15) . . . . ?
Tm3 Te6 Te7 Tm2 96.66(15) . . . . ?
Tm2 Te6 Te7 Te10 -51.8(6) . . . . ?
Tm3 Te6 Te7 Te10 44.9(6) . . . . ?
N5 Tm3 Te7 Te6 -10.8(8) . . . . ?
N4 Tm3 Te7 Te6 -91.3(8) . . . . ?
Te9 Tm3 Te7 Te6 179.8(2) . . . . ?
Te8 Tm3 Te7 Te6 179.60(14) . . . . ?
Te1 Tm3 Te7 Te6 89.75(18) . . . . ?
N5 Tm3 Te7 Tm2 -73.5(8) . . . . ?
N4 Tm3 Te7 Tm2 -154.0(8) . . . . ?
Te9 Tm3 Te7 Tm2 117.1(2) . . . . ?
Te8 Tm3 Te7 Tm2 116.9(2) . . . . ?
Te6 Tm3 Te7 Tm2 -62.70(18) . . . . ?
Te1 Tm3 Te7 Tm2 27.05(17) . . . . ?
N5 Tm3 Te7 Te10 -173.9(8) . . . . ?
N4 Tm3 Te7 Te10 105.6(8) . . . . ?
Te9 Tm3 Te7 Te10 16.65(10) . . . . ?
Te8 Tm3 Te7 Te10 16.5(3) . . . . ?
Te6 Tm3 Te7 Te10 -163.1(2) . . . . ?
Te1 Tm3 Te7 Te10 -73.39(17) . . . . ?
N3 Tm2 Te7 Te6 84.4(10) . . . . ?
N2 Tm2 Te7 Te6 1(3) . . . . ?
Te5 Tm2 Te7 Te6 176.0(2) . . . . ?
Te1 Tm2 Te7 Te6 -91.46(19) . . . . ?
Te4 Tm2 Te7 Te6 174.4(3) . . . . ?
N3 Tm2 Te7 Tm3 148.0(10) . . . . ?
N2 Tm2 Te7 Tm3 65(3) . . . . ?
Te5 Tm2 Te7 Tm3 -120.4(2) . . . . ?
Te1 Tm2 Te7 Tm3 -27.85(15) . . . . ?
Te6 Tm2 Te7 Tm3 63.61(19) . . . . ?
Te4 Tm2 Te7 Tm3 -122.0(3) . . . . ?
N3 Tm2 Te7 Te10 -114.6(11) . . . . ?
N2 Tm2 Te7 Te10 162(3) . . . . ?
Te5 Tm2 Te7 Te10 -23.0(2) . . . . ?
Te1 Tm2 Te7 Te10 69.53(19) . . . . ?
Te6 Tm2 Te7 Te10 161.0(3) . . . . ?
Te4 Tm2 Te7 Te10 -24.6(4) . . . . ?
N5 Tm3 Te8 Te9 -172.8(6) . . . . ?
N4 Tm3 Te8 Te9 -89.5(6) . . . . ?
Te7 Tm3 Te8 Te9 0.2(3) . . . . ?
Te6 Tm3 Te8 Te9 179.0(3) . . . . ?
Te1 Tm3 Te8 Te9 89.83(17) . . . . ?
N5 Tm3 Te8 Tm4 126.0(6) . . . . ?
N4 Tm3 Te8 Tm4 -150.7(6) . . . . ?
Te9 Tm3 Te8 Tm4 -61.21(19) . . . . ?
Te7 Tm3 Te8 Tm4 -61.0(3) . . . . ?
Te6 Tm3 Te8 Tm4 117.8(3) . . . . ?
Te1 Tm3 Te8 Tm4 28.62(16) . . . . ?
N7 Tm4 Te8 Te9 -179.4(7) . . . . ?
N6 Tm4 Te8 Te9 90.9(11) . . . . ?
Te3 Tm4 Te8 Te9 2.4(3) . . . . ?
Te1 Tm4 Te8 Te9 -88.84(19) . . . . ?
Te2 Tm4 Te8 Te9 -179.5(9) . . . . ?
N7 Tm4 Te8 Tm3 -119.4(7) . . . . ?
N6 Tm4 Te8 Tm3 151.0(11) . . . . ?
Te3 Tm4 Te8 Tm3 62.4(4) . . . . ?
Te9 Tm4 Te8 Tm3 60.01(18) . . . . ?
Te1 Tm4 Te8 Tm3 -28.82(17) . . . . ?
Te2 Tm4 Te8 Tm3 -119.5(9) . . . . ?
Tm4 Te8 Te9 Tm3 98.59(17) . . . . ?
Tm3 Te8 Te9 Tm4 -98.59(17) . . . . ?
Tm3 Te8 Te9 Te10 -44.6(6) . . . . ?
Tm4 Te8 Te9 Te10 54.0(6) . . . . ?
N5 Tm3 Te9 Te8 10.6(9) . . . . ?
N4 Tm3 Te9 Te8 89.3(8) . . . . ?
Te7 Tm3 Te9 Te8 -179.9(2) . . . . ?
Te6 Tm3 Te9 Te8 -179.60(13) . . . . ?
Te1 Tm3 Te9 Te8 -90.29(19) . . . . ?
N5 Tm3 Te9 Tm4 72.1(9) . . . . ?
N4 Tm3 Te9 Tm4 150.8(8) . . . . ?
Te7 Tm3 Te9 Tm4 -118.40(18) . . . . ?
Te8 Tm3 Te9 Tm4 61.47(18) . . . . ?
Te6 Tm3 Te9 Tm4 -118.1(2) . . . . ?
Te1 Tm3 Te9 Tm4 -28.83(17) . . . . ?
N5 Tm3 Te9 Te10 173.8(9) . . . . ?
N4 Tm3 Te9 Te10 -107.6(8) . . . . ?
Te7 Tm3 Te9 Te10 -16.72(9) . . . . ?
Te8 Tm3 Te9 Te10 163.1(2) . . . . ?
Te6 Tm3 Te9 Te10 -16.5(3) . . . . ?
Te1 Tm3 Te9 Te10 72.85(19) . . . . ?
N7 Tm4 Te9 Te8 0.9(11) . . . . ?
N6 Tm4 Te9 Te8 -87.9(10) . . . . ?
Te3 Tm4 Te9 Te8 -178.4(2) . . . . ?
Te1 Tm4 Te9 Te8 90.89(18) . . . . ?
Te2 Tm4 Te9 Te8 179.8(3) . . . . ?
N7 Tm4 Te9 Tm3 -60.9(11) . . . . ?
N6 Tm4 Te9 Tm3 -149.7(10) . . . . ?
Te3 Tm4 Te9 Tm3 119.7(2) . . . . ?
Te8 Tm4 Te9 Tm3 -61.86(18) . . . . ?
Te1 Tm4 Te9 Tm3 29.03(14) . . . . ?
Te2 Tm4 Te9 Tm3 118.0(3) . . . . ?
N7 Tm4 Te9 Te10 -159.3(11) . . . . ?
N6 Tm4 Te9 Te10 111.9(10) . . . . ?
Te3 Tm4 Te9 Te10 21.3(2) . . . . ?
Te8 Tm4 Te9 Te10 -160.3(3) . . . . ?
Te1 Tm4 Te9 Te10 -69.37(19) . . . . ?
Te2 Tm4 Te9 Te10 19.6(4) . . . . ?
Te1B Tm1 N1 C1 133(2) . . . . ?
Te2 Tm1 N1 C1 -159(2) . . . . ?
Te3 Tm1 N1 C1 -102(2) . . . . ?
Te4 Tm1 N1 C1 37(2) . . . . ?
Te5 Tm1 N1 C1 -16(2) . . . . ?
Te1A Tm1 N1 C1 117(2) . . . . ?
Te1 Tm1 N1 C1 -47(15) . . . . ?
Te1B Tm1 N1 C5 -44.6(19) . . . . ?
Te2 Tm1 N1 C5 23.3(19) . . . . ?
Te3 Tm1 N1 C5 79.9(19) . . . . ?
Te4 Tm1 N1 C5 -140.7(19) . . . . ?
Te5 Tm1 N1 C5 166(2) . . . . ?
Te1A Tm1 N1 C5 -61.2(19) . . . . ?
Te1 Tm1 N1 C5 135(13) . . . . ?
C5 N1 C1 C2 0.0 . . . . ?
Tm1 N1 C1 C2 -178(3) . . . . ?
N1 C1 C2 C3 0.0 . . . . ?
C1 C2 C3 C4 0.0 . . . . ?
C2 C3 C4 C5 0.0 . . . . ?
C3 C4 C5 N1 0.0 . . . . ?
C1 N1 C5 C4 0.0 . . . . ?
Tm1 N1 C5 C4 178(2) . . . . ?
N3 Tm2 N2 C6 -11(3) . . . . ?
Te5 Tm2 N2 C6 -98(3) . . . . ?
Te1 Tm2 N2 C6 168(3) . . . . ?
Te7 Tm2 N2 C6 75(4) . . . . ?
Te6 Tm2 N2 C6 76(3) . . . . ?
Te4 Tm2 N2 C6 -100(3) . . . . ?
N3 Tm2 N2 C10 -175(3) . . . . ?
Te5 Tm2 N2 C10 98(3) . . . . ?
Te1 Tm2 N2 C10 4(3) . . . . ?
Te7 Tm2 N2 C10 -89(4) . . . . ?
Te6 Tm2 N2 C10 -88(3) . . . . ?
Te4 Tm2 N2 C10 96(3) . . . . ?
C10 N2 C6 C7 0.0 . . . . ?
Tm2 N2 C6 C7 -164(4) . . . . ?
N2 C6 C7 C8 0.0 . . . . ?
C6 C7 C8 C9 0.0 . . . . ?
C7 C8 C9 C10 0.0 . . . . ?
C8 C9 C10 N2 0.0 . . . . ?
C6 N2 C10 C9 0.0 . . . . ?
Tm2 N2 C10 C9 164(4) . . . . ?
N2 Tm2 N3 C11 144(3) . . . . ?
Te5 Tm2 N3 C11 -81(2) . . . . ?
Te1 Tm2 N3 C11 128(12) . . . . ?
Te7 Tm2 N3 C11 2(2) . . . . ?
Te6 Tm2 N3 C11 58(2) . . . . ?
Te4 Tm2 N3 C11 -135(2) . . . . ?
N2 Tm2 N3 C15 -42(3) . . . . ?
Te5 Tm2 N3 C15 93(2) . . . . ?
Te1 Tm2 N3 C15 -57(13) . . . . ?
Te7 Tm2 N3 C15 176(2) . . . . ?
Te6 Tm2 N3 C15 -128(2) . . . . ?
Te4 Tm2 N3 C15 39(2) . . . . ?
C15 N3 C11 C12 0.0 . . . . ?
Tm2 N3 C11 C12 174(3) . . . . ?
N3 C11 C12 C13 0.0 . . . . ?
C11 C12 C13 C14 0.0 . . . . ?
C12 C13 C14 C15 0.0 . . . . ?
C13 C14 C15 N3 0.0 . . . . ?
C11 N3 C15 C14 0.0 . . . . ?
Tm2 N3 C15 C14 -174(3) . . . . ?
N5 Tm3 N4 C16 -109.1(16) . . . . ?
Te9 Tm3 N4 C16 112.7(13) . . . . ?
Te7 Tm3 N4 C16 29.0(13) . . . . ?
Te8 Tm3 N4 C16 169.7(13) . . . . ?
Te6 Tm3 N4 C16 -26.2(13) . . . . ?
Te1 Tm3 N4 C16 135(37) . . . . ?
N5 Tm3 N4 C20 63.4(17) . . . . ?
Te9 Tm3 N4 C20 -74.9(15) . . . . ?
Te7 Tm3 N4 C20 -158.5(14) . . . . ?
Te8 Tm3 N4 C20 -17.9(14) . . . . ?
Te6 Tm3 N4 C20 146.2(14) . . . . ?
Te1 Tm3 N4 C20 -53(38) . . . . ?
C20 N4 C16 C17 0.0 . . . . ?
Tm3 N4 C16 C17 172.6(17) . . . . ?
N4 C16 C17 C18 0.0 . . . . ?
C16 C17 C18 C19 0.0 . . . . ?
C17 C18 C19 C20 0.0 . . . . ?
C18 C19 C20 N4 0.0 . . . . ?
C16 N4 C20 C19 0.0 . . . . ?
Tm3 N4 C20 C19 -172.2(19) . . . . ?
N4 Tm3 N5 C21 154.4(19) . . . . ?
Te9 Tm3 N5 C21 -124.7(15) . . . . ?
Te7 Tm3 N5 C21 71.0(19) . . . . ?
Te8 Tm3 N5 C21 -115.6(17) . . . . ?
Te6 Tm3 N5 C21 62.1(16) . . . . ?
Te1 Tm3 N5 C21 -26.6(17) . . . . ?
N4 Tm3 N5 C25 -24.8(19) . . . . ?
Te9 Tm3 N5 C25 56(2) . . . . ?
Te7 Tm3 N5 C25 -108.3(17) . . . . ?
Te8 Tm3 N5 C25 65.1(17) . . . . ?
Te6 Tm3 N5 C25 -117.2(17) . . . . ?
Te1 Tm3 N5 C25 154.2(16) . . . . ?
C25 N5 C21 C22 0.0 . . . . ?
Tm3 N5 C21 C22 -179(3) . . . . ?
N5 C21 C22 C23 0.0 . . . . ?
C21 C22 C23 C24 0.0 . . . . ?
C22 C23 C24 C25 0.0 . . . . ?
C23 C24 C25 N5 0.0 . . . . ?
C21 N5 C25 C24 0.0 . . . . ?
Tm3 N5 C25 C24 179(3) . . . . ?
N7 Tm4 N6 C26 70(2) . . . . ?
Te3 Tm4 N6 C26 -68(2) . . . . ?
Te9 Tm4 N6 C26 -150(2) . . . . ?
Te8 Tm4 N6 C26 154(2) . . . . ?
Te1 Tm4 N6 C26 162(37) . . . . ?
Te2 Tm4 N6 C26 -12(2) . . . . ?
N7 Tm4 N6 C30 -111(2) . . . . ?
Te3 Tm4 N6 C30 111(2) . . . . ?
Te9 Tm4 N6 C30 29(2) . . . . ?
Te8 Tm4 N6 C30 -27(2) . . . . ?
Te1 Tm4 N6 C30 -19(40) . . . . ?
Te2 Tm4 N6 C30 167(2) . . . . ?
C30 N6 C26 C27 0.0 . . . . ?
Tm4 N6 C26 C27 179(3) . . . . ?
N6 C26 C27 C28 0.0 . . . . ?
C26 C27 C28 C29 0.0 . . . . ?
C27 C28 C29 C30 0.0 . . . . ?
C28 C29 C30 N6 0.0 . . . . ?
C26 N6 C30 C29 0.0 . . . . ?
Tm4 N6 C30 C29 -179(3) . . . . ?
N6 Tm4 N7 C31 -142.5(19) . . . . ?
Te3 Tm4 N7 C31 -52(2) . . . . ?
Te9 Tm4 N7 C31 128.6(15) . . . . ?
Te8 Tm4 N7 C31 129.4(16) . . . . ?
Te1 Tm4 N7 C31 39.1(16) . . . . ?
Te2 Tm4 N7 C31 -50.7(16) . . . . ?
N6 Tm4 N7 C35 38.5(17) . . . . ?
Te3 Tm4 N7 C35 128.6(14) . . . . ?
Te9 Tm4 N7 C35 -50.4(19) . . . . ?
Te8 Tm4 N7 C35 -49.6(14) . . . . ?
Te1 Tm4 N7 C35 -139.9(15) . . . . ?
Te2 Tm4 N7 C35 130.3(15) . . . . ?
C35 N7 C31 C32 0.0 . . . . ?
Tm4 N7 C31 C32 -179.0(19) . . . . ?
N7 C31 C32 C33 0.0 . . . . ?
C31 C32 C33 C34 0.0 . . . . ?
C32 C33 C34 C35 0.0 . . . . ?
C33 C34 C35 N7 0.0 . . . . ?
C31 N7 C35 C34 0.0 . . . . ?
Tm4 N7 C35 C34 179.0(19) . . . . ?
Te8 Te9 Te10 C36 164.7(15) . . . . ?
Tm3 Te9 Te10 C36 125.6(14) . . . . ?
Tm4 Te9 Te10 C36 -148.2(14) . . . . ?
Te8 Te9 Te10 Te7 54.8(6) . . . . ?
Tm3 Te9 Te10 Te7 15.67(8) . . . . ?
Tm4 Te9 Te10 Te7 101.9(2) . . . . ?
Te8 Te9 Te10 Te3 -66.1(6) . . . . ?
Tm3 Te9 Te10 Te3 -105.3(2) . . . . ?
Tm4 Te9 Te10 Te3 -19.02(19) . . . . ?
Te8 Te9 Te10 Te5 -6.2(7) . . . . ?
Tm3 Te9 Te10 Te5 -45.4(3) . . . . ?
Tm4 Te9 Te10 Te5 40.9(3) . . . . ?
Te6 Te7 Te10 C36 -171.5(15) . . . . ?
Tm3 Te7 Te10 C36 -131.8(15) . . . . ?
Tm2 Te7 Te10 C36 143.1(15) . . . . ?
Te6 Te7 Te10 Te9 -55.2(5) . . . . ?
Tm3 Te7 Te10 Te9 -15.41(9) . . . . ?
Tm2 Te7 Te10 Te9 -100.6(2) . . . . ?
Te6 Te7 Te10 Te3 5.7(7) . . . . ?
Tm3 Te7 Te10 Te3 45.4(2) . . . . ?
Tm2 Te7 Te10 Te3 -39.7(3) . . . . ?
Te6 Te7 Te10 Te5 65.7(6) . . . . ?
Tm3 Te7 Te10 Te5 105.40(19) . . . . ?
Tm2 Te7 Te10 Te5 20.23(19) . . . . ?
Te2 Te3 Te10 C36 177.6(18) . . . . ?
Tm4 Te3 Te10 C36 132.7(18) . . . . ?
Tm1 Te3 Te10 C36 -141.9(18) . . . . ?
Te2 Te3 Te10 Te9 63.9(7) . . . . ?
Tm4 Te3 Te10 Te9 18.9(2) . . . . ?
Tm1 Te3 Te10 Te9 104.4(2) . . . . ?
Te2 Te3 Te10 Te7 1.1(7) . . . . ?
Tm4 Te3 Te10 Te7 -43.9(3) . . . . ?
Tm1 Te3 Te10 Te7 41.5(3) . . . . ?
Te2 Te3 Te10 Te5 -58.4(6) . . . . ?
Tm4 Te3 Te10 Te5 -103.4(3) . . . . ?
Tm1 Te3 Te10 Te5 -17.93(9) . . . . ?
Te4 Te5 Te10 C36 -171.0(15) . . . . ?
Tm2 Te5 Te10 C36 -127.5(14) . . . . ?
Tm1 Te5 Te10 C36 148.0(14) . . . . ?
Te4 Te5 Te10 Te9 -0.8(8) . . . . ?
Tm2 Te5 Te10 Te9 42.6(3) . . . . ?
Tm1 Te5 Te10 Te9 -41.8(2) . . . . ?
Te4 Te5 Te10 Te7 -63.8(7) . . . . ?
Tm2 Te5 Te10 Te7 -20.29(19) . . . . ?
Tm1 Te5 Te10 Te7 -104.7(2) . . . . ?
Te4 Te5 Te10 Te3 58.5(6) . . . . ?
Tm2 Te5 Te10 Te3 102.0(3) . . . . ?
Tm1 Te5 Te10 Te3 17.58(9) . . . . ?
Te9 Te10 C36 C37 176.7(18) . . . . ?
Te7 Te10 C36 C37 -98(2) . . . . ?
Te3 Te10 C36 C37 86(3) . . . . ?
Te5 Te10 C36 C37 -14(3) . . . . ?
Te9 Te10 C36 C41 -1(3) . . . . ?
Te7 Te10 C36 C41 85(2) . . . . ?
Te3 Te10 C36 C41 -92(2) . . . . ?
Te5 Te10 C36 C41 169.0(18) . . . . ?
C41 C36 C37 C38 0.0 . . . . ?
Te10 C36 C37 C38 -177(3) . . . . ?
C36 C37 C38 C39 0.0 . . . . ?
C37 C38 C39 C40 0.0 . . . . ?
C38 C39 C40 C41 0.0 . . . . ?
C39 C40 C41 C36 0.0 . . . . ?
C37 C36 C41 C40 0.0 . . . . ?
Te10 C36 C41 C40 177(3) . . . . ?
N1 Tm1 Te1A C111 -96.6(17) . . . . ?
Te1B Tm1 Te1A C111 175.9(17) . . . . ?
Te2 Tm1 Te1A C111 172.3(12) . . . . ?
Te3 Tm1 Te1A C111 174.7(12) . . . . ?
Te4 Tm1 Te1A C111 -7.6(12) . . . . ?
Te5 Tm1 Te1A C111 -9.2(12) . . . . ?
Te1 Tm1 Te1A C111 82.0(12) . . . . ?
Tm1 Te1A C111 C112 129(3) . . . . ?
Tm1 Te1A C111 C116 -51(3) . . . . ?
C116 C111 C112 C113 0.0 . . . . ?
Te1A C111 C112 C113 180.0 . . . . ?
C111 C112 C113 C114 0.0 . . . . ?
C112 C113 C114 C115 0.0 . . . . ?
C113 C114 C115 C116 0.0 . . . . ?
C114 C115 C116 C111 0.0 . . . . ?
C112 C111 C116 C115 0.0 . . . . ?
Te1A C111 C116 C115 180.0 . . . . ?
C25A N22A C21A C22A 0.0 . . . . ?
N22A C21A C22A C23A 0.0 . . . . ?
C21A C22A C23A C24A 0.0 . . . . ?
C22A C23A C24A C25A 0.0 . . . . ?
C23A C24A C25A N22A 0.0 . . . . ?
C21A N22A C25A C24A 0.0 . . . . ?
N1 Tm1 Te1B Te12 -90.0(13) . . . . ?
Te2 Tm1 Te1B Te12 179.1(6) . . . . ?
Te3 Tm1 Te1B Te12 -178.0(4) . . . . ?
Te4 Tm1 Te1B Te12 -0.5(6) . . . . ?
Te5 Tm1 Te1B Te12 -4.3(10) . . . . ?
Te1A Tm1 Te1B Te12 3.0(8) . . . . ?
Te1 Tm1 Te1B Te12 90.1(6) . . . . ?
Tm1 Te1B Te12 C121 -124(2) . . . . ?
Te1B Te12 C121 C122 -10(6) . . . . ?
Te1B Te12 C121 C126 170(6) . . . . ?
C126 C121 C122 C123 0.0 . . . . ?
Te12 C121 C122 C123 180.0 . . . . ?
C121 C122 C123 C124 0.0 . . . . ?
C122 C123 C124 C125 0.0 . . . . ?
C123 C124 C125 C126 0.0 . . . . ?
C124 C125 C126 C121 0.0 . . . . ?
C122 C121 C126 C125 0.0 . . . . ?
Te12 C121 C126 C125 180.0 . . . . ?
C25B N22B C21B C22B 0.0 . . . . ?
N22B C21B C22B C23B 0.0 . . . . ?
C21B C22B C23B C24B 0.00(5) . . . . ?
C22B C23B C24B C25B 0.00(6) . . . . ?
C23B C24B C25B N22B 0.0 . . . . ?
C21B N22B C25B C24B 0.0 . . . . ?
C136 C131 C132 C133 0.0 . . . . ?
Te13 C131 C132 C133 180.0 . . . . ?
C131 C132 C133 C134 0.0 . . . . ?
C132 C133 C134 C135 0.0 . . . . ?
C133 C134 C135 C136 0.0 . . . . ?
C134 C135 C136 C131 0.0 . . . . ?
C132 C131 C136 C135 0.0 . . . . ?
Te13 C131 C136 C135 180.0 . . . . ?
C25C N22C C21C C22C 0.0 . . . . ?
N22C C21C C22C C23C 0.0 . . . . ?
C21C C22C C23C C24C 0.0 . . . . ?
C22C C23C C24C C25C 0.0 . . . . ?
C23C C24C C25C N22C 0.0 . . . . ?
C21C N22C C25C C24C 0.0 . . . . ?
C325 N32 C321 C322 0.0 . . . . ?
N32 C321 C322 C323 0.0 . . . . ?
C321 C322 C323 C324 0.0 . . . . ?
C322 C323 C324 C325 0.0 . . . . ?
C323 C324 C325 N32 0.0 . . . . ?
C321 N32 C325 C324 0.0 . . . . ?
C335 N33 C331 C332 0.0 . . . . ?
N33 C331 C332 C333 0.0 . . . . ?
C331 C332 C333 C334 0.0 . . . . ?
C332 C333 C334 C335 0.0 . . . . ?
C333 C334 C335 N33 0.0 . . . . ?
C331 N33 C335 C334 0.0 . . . . ?
C425 N42 C421 C422 0.0 . . . . ?
C425 N42 C421 C425 29(7) . . . 2_454 ?
N42 C421 C422 C423 0.0 . . . . ?
C425 C421 C422 C423 -33(8) 2_454 . . . ?
C421 C422 C423 C424 0.00(5) . . . . ?
C422 C423 C424 C425 0.0 . . . . ?
C423 C424 C425 N42 0.0 . . . . ?
C423 C424 C425 C421 -61(8) . . . 2_454 ?
C421 N42 C425 C424 0.0 . . . . ?
C421 N42 C425 C421 47(9) . . . 2_454 ?
C435 N43 C431 C432 0.0 . . . . ?
N43 C431 C432 C433 0.0 . . . . ?
C431 C432 C433 C434 0.0 . . . . ?
C432 C433 C434 C435 0.00(6) . . . . ?
C433 C434 C435 N43 0.0 . . . . ?
C431 N43 C435 C434 0.0 . . . . ?
